data_4034820
loop_
_publ_author_name
'Usmanova, Liliia'
'Dar'in, Dmitry'
'Novikov, Mikhail S.'
'Gureev, Maxim'
'Krasavin, Mikhail'

_publ_section_title
;
 Bicyclic Piperazine Mimetics of the Peptide \b-Turn Assembled via the
 Castagnoli-Cushman Reaction.
;
_journal_issue 10
_journal_name_full 'The Journal of organic chemistry'
_journal_page_first 5859
_journal_page_last 5868
_journal_paper_doi 10.1021/acs.joc.8b00811
_journal_volume 83
_journal_year 2018
_chemical_formula_moiety 'C24 H21 F2 N3 O3'
_chemical_formula_sum 'C24 H21 F2 N3 O3'
_chemical_formula_weight 437.44
_space_group_crystal_system monoclinic
_space_group_IT_number 14
_space_group_name_Hall '-P 2ybc'
_space_group_name_H-M_alt 'P 1 21/c 1'
_atom_sites_solution_hydrogens difmap
_audit_creation_date 2017-11-15
_audit_creation_method
;
Olex2 1.2
(compiled 2017.08.10 svn.r3458 for OlexSys, GUI svn.r5381)
;
_cell_angle_alpha 90
_cell_angle_beta 118.705(3)
_cell_angle_gamma 90
_cell_formula_units_Z 4
_cell_length_a 13.2230(3)
_cell_length_b 13.84641(19)
_cell_length_c 13.2855(3)
_cell_measurement_reflns_used 15191
_cell_measurement_temperature 100(2)
_cell_measurement_theta_max 30.8500
_cell_measurement_theta_min 3.0600
_cell_volume 2133.52(10)
_computing_cell_refinement
;
CrysAlisPro, Agilent Technologies,
Version 1.171.36.32 (release 02-08-2013 CrysAlis171 .NET)
(compiled Aug  2 2013,16:46:58)
;
_computing_data_collection
;
CrysAlisPro, Agilent Technologies,
Version 1.171.36.32 (release 02-08-2013 CrysAlis171 .NET)
(compiled Aug  2 2013,16:46:58)
;
_computing_data_reduction
;
CrysAlisPro, Agilent Technologies,
Version 1.171.36.32 (release 02-08-2013 CrysAlis171 .NET)
(compiled Aug  2 2013,16:46:58)
;
_computing_molecular_graphics 'Olex2 (Dolomanov et al., 2009)'
_computing_publication_material 'Olex2 (Dolomanov et al., 2009)'
_computing_structure_refinement 'ShelXL (Sheldrick, 2015)'
_computing_structure_solution 'SHELXS-97 (Sheldrick, 1990)'
_diffrn_ambient_temperature 100(2)
_diffrn_detector_area_resol_mean 16.2096
_diffrn_measured_fraction_theta_full 0.999
_diffrn_measured_fraction_theta_max 0.999
_diffrn_measurement_details
;
#__ type_ start__ end____ width___ exp.time_
  1 omega  -77.00   45.00   1.0000   17.9800
omega____ theta____ kappa____ phi______ frames
    -      -22.5803    0.0000 -120.0000 122

#__ type_ start__ end____ width___ exp.time_
  2 omega   65.00   91.00   1.0000   17.9800
omega____ theta____ kappa____ phi______ frames
    -       23.5178 -178.0000  120.0000 26

#__ type_ start__ end____ width___ exp.time_
  3 omega  -90.00    1.00   1.0000   17.9800
omega____ theta____ kappa____ phi______ frames
    -      -22.5803  -77.0000  150.0000 91

#__ type_ start__ end____ width___ exp.time_
  4 omega  -73.00  -32.00   1.0000   17.9800
omega____ theta____ kappa____ phi______ frames
    -      -22.5803  119.0000  -35.0000 41

#__ type_ start__ end____ width___ exp.time_
  5 omega  -31.00   -4.00   1.0000   17.9800
omega____ theta____ kappa____ phi______ frames
    -      -22.5803  119.0000  -35.0000 27

#__ type_ start__ end____ width___ exp.time_
  6 omega  -64.00    0.00   1.0000   17.9800
omega____ theta____ kappa____ phi______ frames
    -      -22.5803  -77.0000 -120.0000 64

#__ type_ start__ end____ width___ exp.time_
  7 omega    6.00   78.00   1.0000   17.9800
omega____ theta____ kappa____ phi______ frames
    -       23.5178   77.0000   90.0000 72

#__ type_ start__ end____ width___ exp.time_
  8 omega  -40.00  -14.00   1.0000   17.9800
omega____ theta____ kappa____ phi______ frames
    -       23.5178  -57.0000  120.0000 26

#__ type_ start__ end____ width___ exp.time_
  9 omega  -25.00    1.00   1.0000   17.9800
omega____ theta____ kappa____ phi______ frames
    -      -22.5803  -77.0000  -90.0000 26

#__ type_ start__ end____ width___ exp.time_
 10 omega  -77.00  -15.00   1.0000   17.9800
omega____ theta____ kappa____ phi______ frames
    -      -22.5803    0.0000 -180.0000 62

#__ type_ start__ end____ width___ exp.time_
 11 omega  -98.00  -56.00   1.0000   17.9800
omega____ theta____ kappa____ phi______ frames
    -      -22.5803 -178.0000    0.0000 42

#__ type_ start__ end____ width___ exp.time_
 12 omega  -44.00   -1.00   1.0000   17.9800
omega____ theta____ kappa____ phi______ frames
    -      -22.5803  -57.0000  -30.0000 43

#__ type_ start__ end____ width___ exp.time_
 13 omega  -59.00   45.00   1.0000   17.9800
omega____ theta____ kappa____ phi______ frames
    -      -22.5803   19.0000  -30.0000 104

#__ type_ start__ end____ width___ exp.time_
 14 omega  -49.00   23.00   1.0000   17.9800
omega____ theta____ kappa____ phi______ frames
    -       23.5178  -38.0000    0.0000 72

#__ type_ start__ end____ width___ exp.time_
 15 omega   36.00   62.00   1.0000   17.9800
omega____ theta____ kappa____ phi______ frames
    -       23.5178   57.0000   30.0000 26

#__ type_ start__ end____ width___ exp.time_
 16 omega    2.00   29.00   1.0000   17.9800
omega____ theta____ kappa____ phi______ frames
    -       23.5178   57.0000   30.0000 27

#__ type_ start__ end____ width___ exp.time_
 17 omega   17.00   76.00   1.0000   17.9800
omega____ theta____ kappa____ phi______ frames
    -       23.5178 -118.0000 -121.0000 59
;
_diffrn_measurement_device_type 'Xcalibur, Eos'
_diffrn_measurement_method '\w scans'
_diffrn_orient_matrix_UB_11 0.0598209000
_diffrn_orient_matrix_UB_12 0.0104317000
_diffrn_orient_matrix_UB_13 0.0260351000
_diffrn_orient_matrix_UB_21 0.0127199000
_diffrn_orient_matrix_UB_22 -0.0496722000
_diffrn_orient_matrix_UB_23 0.0128708000
_diffrn_orient_matrix_UB_31 -0.0012442000
_diffrn_orient_matrix_UB_32 -0.0068813000
_diffrn_orient_matrix_UB_33 -0.0534825000
_diffrn_radiation_monochromator graphite
_diffrn_radiation_type MoK\a
_diffrn_radiation_wavelength 0.71073
_diffrn_reflns_av_R_equivalents 0.0319
_diffrn_reflns_av_unetI/netI 0.0147
_diffrn_reflns_Laue_measured_fraction_full 0.999
_diffrn_reflns_Laue_measured_fraction_max 0.999
_diffrn_reflns_limit_h_max 17
_diffrn_reflns_limit_h_min -17
_diffrn_reflns_limit_k_max 17
_diffrn_reflns_limit_k_min -17
_diffrn_reflns_limit_l_max 17
_diffrn_reflns_limit_l_min -17
_diffrn_reflns_number 38823
_diffrn_reflns_point_group_measured_fraction_full 0.999
_diffrn_reflns_point_group_measured_fraction_max 0.999
_diffrn_reflns_theta_full 25.242
_diffrn_reflns_theta_max 27.499
_diffrn_reflns_theta_min 2.942
_diffrn_source 'Enhance (Mo) X-ray Source'
_exptl_absorpt_coefficient_mu 0.103
_exptl_absorpt_correction_T_max 1.00000
_exptl_absorpt_correction_T_min 0.92209
_exptl_absorpt_correction_type multi-scan
_exptl_absorpt_process_details
;
CrysAlisPro, Agilent Technologies,
Version 1.171.36.32 (release 02-08-2013 CrysAlis171 .NET)
(compiled Aug  2 2013,16:46:58)
Empirical absorption correction using spherical harmonics,
 implemented in SCALE3 ABSPACK scaling algorithm.
;
_exptl_crystal_colour 'clear colourless'
_exptl_crystal_colour_lustre clear
_exptl_crystal_colour_primary colourless
_exptl_crystal_density_diffrn 1.362
_exptl_crystal_density_method 'not measured'
_exptl_crystal_description plate
_exptl_crystal_F_000 912
_exptl_crystal_size_max 0.4
_exptl_crystal_size_mid 0.34
_exptl_crystal_size_min 0.18
_refine_diff_density_max 0.398
_refine_diff_density_min -0.211
_refine_diff_density_rms 0.041
_refine_ls_extinction_method none
_refine_ls_goodness_of_fit_ref 1.027
_refine_ls_hydrogen_treatment refall
_refine_ls_matrix_type full
_refine_ls_number_parameters 373
_refine_ls_number_reflns 4886
_refine_ls_number_restraints 0
_refine_ls_restrained_S_all 1.027
_refine_ls_R_factor_all 0.0383
_refine_ls_R_factor_gt 0.0349
_refine_ls_shift/su_max 0.001
_refine_ls_shift/su_mean 0.000
_refine_ls_structure_factor_coef Fsqd
_refine_ls_weighting_details 'w=1/[\s^2^(Fo^2^)+(0.0424P)^2^+1.0409P] where P=(Fo^2^+2Fc^2^)/3'
_refine_ls_weighting_scheme calc
_refine_ls_wR_factor_gt 0.0880
_refine_ls_wR_factor_ref 0.0909
_reflns_Friedel_coverage 0.000
_reflns_number_gt 4499
_reflns_number_total 4886
_reflns_threshold_expression 'I > 2\s(I)'
_cod_data_source_file jo8b00811_si_003.cif
_cod_data_source_block 103-428-7385_ulm713
_cod_original_cell_volume 2133.52(9)
_cod_database_code 4034820
_shelx_shelxl_version_number 2014/7
_chemical_oxdiff_formula 'C24 H21 F2 N3 O3'
_shelx_space_group_comment
;
The symmetry employed for this shelxl refinement is uniquely defined
by the following loop, which should always be used as a source of
symmetry information in preference to the above space-group names.
They are only intended as comments.
;
_shelx_estimated_absorpt_t_max 0.982
_shelx_estimated_absorpt_t_min 0.960
_reflns_odcompleteness_completeness 99.88
_reflns_odcompleteness_iscentric 1
_reflns_odcompleteness_theta 28.51
_olex2_refinement_description
;
;
_olex2_submission_special_instructions 'No special instructions were received'

loop_
_space_group_symop_operation_xyz
'x, y, z'
'-x, y+1/2, -z+1/2'
'-x, -y, -z'
'x, -y-1/2, z-1/2'

loop_
_atom_site_label
_atom_site_type_symbol
_atom_site_fract_x
_atom_site_fract_y
_atom_site_fract_z
_atom_site_U_iso_or_equiv
_atom_site_adp_type
_atom_site_occupancy
_atom_site_site_symmetry_order
_atom_site_calc_flag
F31 F 0.10805(8) 0.56092(6) 1.01077(7) 0.0338(2) Uani 1 1 d
O7 O 0.13357(6) 0.21484(6) 0.75647(7) 0.01660(16) Uani 1 1 d
F32 F 0.64187(6) 0.51381(6) 0.74354(8) 0.0375(2) Uani 1 1 d
O29 O -0.49279(7) 0.25286(6) -0.03519(7) 0.01998(18) Uani 1 1 d
O9 O -0.05808(7) 0.36875(6) 0.46952(7) 0.02022(18) Uani 1 1 d
N4 N 0.16447(8) 0.35336(6) 0.68515(7) 0.01388(18) Uani 1 1 d
N1 N 0.18737(8) 0.25330(7) 0.51732(8) 0.01475(18) Uani 1 1 d
H1 H 0.1735(13) 0.2195(11) 0.4554(13) 0.024(4) Uiso 1 1 d
N10 N -0.04305(8) 0.30973(7) 0.31638(8) 0.01657(19) Uani 1 1 d
H10 H 0.0071(13) 0.2987(11) 0.2926(13) 0.025(4) Uiso 1 1 d
C5 C 0.14915(8) 0.25702(8) 0.68299(9) 0.0133(2) Uani 1 1 d
C8 C -0.00020(9) 0.34455(8) 0.42412(9) 0.0142(2) Uani 1 1 d
C12 C 0.30559(9) 0.43487(8) 0.64044(9) 0.0145(2) Uani 1 1 d
C3 C 0.17996(9) 0.40756(8) 0.59776(9) 0.0135(2) Uani 1 1 d
H3 H 0.1346(11) 0.4666(10) 0.5839(11) 0.012(3) Uiso 1 1 d
C2 C 0.13313(9) 0.34848(8) 0.48707(9) 0.0137(2) Uani 1 1 d
H2 H 0.1575(11) 0.3802(10) 0.4368(11) 0.014(3) Uiso 1 1 d
C13 C -0.15952(9) 0.29553(8) 0.23267(9) 0.0152(2) Uani 1 1 d
C24 C -0.18062(9) 0.26908(8) 0.12274(9) 0.0156(2) Uani 1 1 d
H24 H -0.1174(12) 0.2606(10) 0.1054(12) 0.020(3) Uiso 1 1 d
C11 C 0.15093(9) 0.40917(8) 0.76963(9) 0.0158(2) Uani 1 1 d
C25 C -0.29233(9) 0.25531(8) 0.03575(9) 0.0164(2) Uani 1 1 d
H25 H -0.3063(12) 0.2376(10) -0.0404(13) 0.021(3) Uiso 1 1 d
C6 C 0.14837(9) 0.19903(8) 0.58629(9) 0.0159(2) Uani 1 1 d
H6A H 0.1981(13) 0.1447(11) 0.6209(12) 0.021(3) Uiso 1 1 d
H6B H 0.0674(13) 0.1745(11) 0.5427(13) 0.022(3) Uiso 1 1 d
C26 C -0.38500(9) 0.26716(8) 0.05713(9) 0.0166(2) Uani 1 1 d
C19 C 0.39679(9) 0.38226(8) 0.72442(9) 0.0174(2) Uani 1 1 d
H19 H 0.3832(12) 0.3261(11) 0.7585(12) 0.020(3) Uiso 1 1 d
C16 C 0.12190(12) 0.51104(8) 0.93008(10) 0.0239(3) Uani 1 1 d
C28 C -0.25220(10) 0.30751(9) 0.25381(10) 0.0200(2) Uani 1 1 d
H28 H -0.2385(13) 0.3263(11) 0.3288(14) 0.028(4) Uiso 1 1 d
C27 C -0.36466(10) 0.29304(9) 0.16608(10) 0.0206(2) Uani 1 1 d
H27 H -0.4287(14) 0.3024(11) 0.1816(14) 0.030(4) Uiso 1 1 d
C18 C 0.24694(10) 0.44103(8) 0.86839(10) 0.0202(2) Uani 1 1 d
H18 H 0.3235(13) 0.4281(10) 0.8798(12) 0.021(3) Uiso 1 1 d
C23 C 0.32983(10) 0.51413(8) 0.59104(10) 0.0200(2) Uani 1 1 d
H23 H 0.2668(13) 0.5507(11) 0.5328(13) 0.023(4) Uiso 1 1 d
C20 C 0.51059(10) 0.40863(9) 0.75984(10) 0.0215(2) Uani 1 1 d
H20 H 0.5746(13) 0.3729(11) 0.8173(13) 0.025(4) Uiso 1 1 d
C21 C 0.53081(10) 0.48747(9) 0.70910(11) 0.0244(3) Uani 1 1 d
C14 C 0.04038(10) 0.43006(9) 0.75060(10) 0.0210(2) Uani 1 1 d
H14 H -0.0255(13) 0.4097(12) 0.6808(14) 0.028(4) Uiso 1 1 d
C17 C 0.23212(12) 0.49259(9) 0.95020(10) 0.0241(3) Uani 1 1 d
H17 H 0.2980(14) 0.5152(12) 1.0201(14) 0.033(4) Uiso 1 1 d
C30 C -0.58384(10) 0.23255(11) -0.00965(11) 0.0258(3) Uani 1 1 d
H30A H -0.6505(14) 0.2190(11) -0.0830(14) 0.028(4) Uiso 1 1 d
H30B H -0.5998(15) 0.2901(13) 0.0263(15) 0.040(5) Uiso 1 1 d
H30C H -0.5642(14) 0.1778(13) 0.0445(15) 0.037(4) Uiso 1 1 d
C22 C 0.44316(11) 0.54101(9) 0.62470(11) 0.0257(3) Uani 1 1 d
H22 H 0.4605(13) 0.5947(12) 0.5923(13) 0.028(4) Uiso 1 1 d
C15 C 0.02492(11) 0.48167(9) 0.83215(11) 0.0254(3) Uani 1 1 d
H15 H -0.0527(15) 0.4961(13) 0.8189(14) 0.038(4) Uiso 1 1 d

loop_
_atom_site_aniso_label
_atom_site_aniso_U_11
_atom_site_aniso_U_22
_atom_site_aniso_U_33
_atom_site_aniso_U_23
_atom_site_aniso_U_13
_atom_site_aniso_U_12
F31 0.0560(5) 0.0282(4) 0.0287(4) -0.0068(3) 0.0295(4) 0.0037(4)
O7 0.0165(4) 0.0188(4) 0.0169(4) 0.0022(3) 0.0100(3) -0.0004(3)
F32 0.0158(4) 0.0427(5) 0.0462(5) 0.0013(4) 0.0087(3) -0.0106(3)
O29 0.0119(4) 0.0298(4) 0.0156(4) 0.0001(3) 0.0045(3) -0.0012(3)
O9 0.0152(4) 0.0296(4) 0.0168(4) -0.0037(3) 0.0084(3) 0.0013(3)
N4 0.0159(4) 0.0155(4) 0.0121(4) -0.0014(3) 0.0083(3) -0.0015(3)
N1 0.0155(4) 0.0171(4) 0.0131(4) -0.0020(3) 0.0081(3) 0.0012(3)
N10 0.0112(4) 0.0250(5) 0.0141(4) -0.0024(4) 0.0066(4) -0.0007(3)
C5 0.0083(4) 0.0170(5) 0.0132(5) 0.0001(4) 0.0040(4) 0.0003(4)
C8 0.0135(5) 0.0152(5) 0.0136(5) 0.0012(4) 0.0062(4) 0.0004(4)
C12 0.0146(5) 0.0167(5) 0.0125(5) -0.0030(4) 0.0066(4) -0.0022(4)
C3 0.0145(5) 0.0147(5) 0.0119(5) 0.0004(4) 0.0070(4) -0.0003(4)
C2 0.0124(5) 0.0175(5) 0.0114(4) -0.0003(4) 0.0059(4) -0.0003(4)
C13 0.0124(5) 0.0177(5) 0.0140(5) 0.0003(4) 0.0050(4) -0.0008(4)
C24 0.0140(5) 0.0173(5) 0.0167(5) 0.0004(4) 0.0085(4) 0.0010(4)
C11 0.0230(5) 0.0140(5) 0.0140(5) -0.0003(4) 0.0117(4) -0.0013(4)
C25 0.0172(5) 0.0179(5) 0.0141(5) -0.0007(4) 0.0075(4) 0.0003(4)
C6 0.0166(5) 0.0154(5) 0.0159(5) -0.0008(4) 0.0081(4) 0.0002(4)
C26 0.0128(5) 0.0185(5) 0.0157(5) 0.0012(4) 0.0047(4) 0.0000(4)
C19 0.0177(5) 0.0188(5) 0.0143(5) -0.0005(4) 0.0065(4) -0.0012(4)
C16 0.0440(7) 0.0159(5) 0.0213(6) -0.0015(4) 0.0233(5) 0.0019(5)
C28 0.0167(5) 0.0291(6) 0.0155(5) -0.0024(4) 0.0088(4) -0.0014(4)
C27 0.0141(5) 0.0303(6) 0.0195(5) -0.0013(4) 0.0099(4) -0.0002(4)
C18 0.0240(6) 0.0198(5) 0.0178(5) -0.0025(4) 0.0108(5) -0.0033(4)
C23 0.0180(5) 0.0196(5) 0.0206(5) 0.0027(4) 0.0078(4) -0.0008(4)
C20 0.0159(5) 0.0253(6) 0.0170(5) -0.0016(4) 0.0029(4) -0.0002(4)
C21 0.0143(5) 0.0287(6) 0.0269(6) -0.0052(5) 0.0072(5) -0.0074(4)
C14 0.0231(6) 0.0236(6) 0.0184(5) -0.0011(4) 0.0116(5) 0.0014(4)
C17 0.0351(7) 0.0203(6) 0.0173(5) -0.0046(4) 0.0130(5) -0.0055(5)
C30 0.0125(5) 0.0414(7) 0.0206(6) 0.0045(5) 0.0056(5) -0.0027(5)
C22 0.0229(6) 0.0238(6) 0.0307(6) 0.0041(5) 0.0131(5) -0.0057(5)
C15 0.0315(6) 0.0252(6) 0.0269(6) 0.0009(5) 0.0200(5) 0.0058(5)

loop_
_atom_type_symbol
_atom_type_description
_atom_type_scat_dispersion_real
_atom_type_scat_dispersion_imag
_atom_type_scat_source
C C 0.0030 0.0020 'International Tables Vol C Tables 4.2.6.8 and 6.1.1.4'
H H 0.0000 0.0000 'International Tables Vol C Tables 4.2.6.8 and 6.1.1.4'
F F 0.0170 0.0100 'International Tables Vol C Tables 4.2.6.8 and 6.1.1.4'
N N 0.0060 0.0030 'International Tables Vol C Tables 4.2.6.8 and 6.1.1.4'
O O 0.0110 0.0060 'International Tables Vol C Tables 4.2.6.8 and 6.1.1.4'

loop_
_geom_angle_atom_site_label_1
_geom_angle_atom_site_label_2
_geom_angle_atom_site_label_3
_geom_angle
C26 O29 C30 116.56(9)
C5 N4 C3 124.22(9)
C5 N4 C11 118.24(9)
C11 N4 C3 117.08(8)
C6 N1 C2 111.26(8)
C8 N10 C13 128.83(9)
O7 C5 N4 122.07(10)
O7 C5 C6 118.98(9)
N4 C5 C6 118.94(9)
O9 C8 N10 125.12(10)
O9 C8 C2 122.86(9)
N10 C8 C2 112.00(9)
C19 C12 C3 122.59(9)
C19 C12 C23 118.90(10)
C23 C12 C3 118.49(9)
N4 C3 C12 111.82(8)
N4 C3 C2 109.82(8)
C12 C3 C2 110.87(8)
N1 C2 C8 113.46(8)
N1 C2 C3 107.41(8)
C3 C2 C8 111.62(8)
C24 C13 N10 116.96(9)
C28 C13 N10 123.78(10)
C28 C13 C24 119.25(10)
C25 C24 C13 120.41(10)
C18 C11 N4 120.43(10)
C18 C11 C14 120.70(10)
C14 C11 N4 118.87(10)
C24 C25 C26 120.26(10)
N1 C6 C5 113.62(9)
O29 C26 C25 115.90(10)
O29 C26 C27 124.47(10)
C27 C26 C25 119.63(10)
C12 C19 C20 120.89(10)
F31 C16 C17 118.25(11)
F31 C16 C15 118.53(11)
C17 C16 C15 123.23(11)
C13 C28 C27 120.18(10)
C26 C27 C28 120.26(10)
C11 C18 C17 119.57(11)
C12 C23 C22 120.99(11)
C21 C20 C19 118.39(11)
F32 C21 C20 118.70(11)
F32 C21 C22 118.61(11)
C20 C21 C22 122.69(11)
C11 C14 C15 120.01(11)
C16 C17 C18 118.56(11)
C21 C22 C23 118.15(11)
C16 C15 C14 117.91(11)

loop_
_geom_bond_atom_site_label_1
_geom_bond_atom_site_label_2
_geom_bond_distance
F31 C16 1.3595(13)
O7 C5 1.2369(13)
F32 C21 1.3615(13)
O29 C26 1.3769(13)
O29 C30 1.4269(14)
O9 C8 1.2270(13)
N4 C5 1.3475(14)
N4 C3 1.4770(13)
N4 C11 1.4428(13)
N1 C2 1.4614(14)
N1 C6 1.4575(14)
N10 C8 1.3503(14)
N10 C13 1.4149(13)
C5 C6 1.5108(14)
C8 C2 1.5473(14)
C12 C3 1.5230(14)
C12 C19 1.3919(15)
C12 C23 1.3928(15)
C3 C2 1.5298(14)
C13 C24 1.3977(15)
C13 C28 1.3925(15)
C24 C25 1.3834(15)
C11 C18 1.3885(16)
C11 C14 1.3890(16)
C25 C26 1.3942(15)
C26 C27 1.3864(16)
C19 C20 1.3924(16)
C16 C17 1.3735(19)
C16 C15 1.3784(19)
C28 C27 1.3947(16)
C18 C17 1.3907(16)
C23 C22 1.3930(16)
C20 C21 1.3751(18)
C21 C22 1.3790(18)
C14 C15 1.3925(16)
